data_7205795
loop_
_publ_author_name
'Xu, Jing'
'Su, Weiping'
'Hong, Maochun'

_publ_section_title
;
 3D lanthanide--transition-metal--organic frameworks constructed from
 tetranuclear {Ln4} SBUs and Cu centres with fsc net
;
_journal_issue 12
_journal_name_full CrystEngComm
_journal_page_first 3998
_journal_paper_doi 10.1039/c0ce00800a
_journal_volume 13
_journal_year 2011
_chemical_formula_sum 'C20 H16 Cu0.5 Eu2 N3 O17 S'
_chemical_formula_weight 938.11
_chemical_name_systematic
;
?
;
_space_group_IT_number 2
_symmetry_cell_setting triclinic
_symmetry_space_group_name_Hall '-P 1'
_symmetry_space_group_name_H-M 'P -1'
_atom_sites_solution_hydrogens geom
_atom_sites_solution_primary direct
_atom_sites_solution_secondary difmap
_audit_creation_method SHELXL-97
_cell_angle_alpha 88.62(2)
_cell_angle_beta 66.884(15)
_cell_angle_gamma 80.085(17)
_cell_formula_units_Z 2
_cell_length_a 10.503(6)
_cell_length_b 10.907(7)
_cell_length_c 13.045(7)
_cell_measurement_reflns_used 3741
_cell_measurement_temperature 293(2)
_cell_measurement_theta_max 27.4487
_cell_measurement_theta_min 2.1420
_cell_volume 1352.3(14)
_computing_cell_refinement 'CrystalClear (Rigaku Corp., 2000)'
_computing_data_collection 'CrystalClear (Rigaku Corp., 2000)'
_computing_data_reduction 'CrystalClear (Rigaku Corp., 2000)'
_computing_molecular_graphics SHELXTL
_computing_publication_material SHELXTL
_computing_structure_refinement 'SHELXL-97 (Sheldrick, 1997)'
_computing_structure_solution 'SHELXS-97 (Sheldrick, 1990)'
_diffrn_ambient_temperature 293(2)
_diffrn_measured_fraction_theta_full 0.960
_diffrn_measured_fraction_theta_max 0.960
_diffrn_measurement_device_type 'SCXmini CCD'
_diffrn_measurement_method CCD_Profile_fitting
_diffrn_radiation_monochromator graphite
_diffrn_radiation_source 'fine-focus sealed tube'
_diffrn_radiation_type MoK\a
_diffrn_radiation_wavelength 0.71073
_diffrn_reflns_av_R_equivalents 0.0517
_diffrn_reflns_av_sigmaI/netI 0.0868
_diffrn_reflns_limit_h_max 13
_diffrn_reflns_limit_h_min -13
_diffrn_reflns_limit_k_max 13
_diffrn_reflns_limit_k_min -14
_diffrn_reflns_limit_l_max 16
_diffrn_reflns_limit_l_min -16
_diffrn_reflns_number 10640
_diffrn_reflns_theta_full 27.45
_diffrn_reflns_theta_max 27.45
_diffrn_reflns_theta_min 2.14
_diffrn_standards_decay_% none
_diffrn_standards_interval_count none
_diffrn_standards_interval_time none
_diffrn_standards_number none
_exptl_absorpt_coefficient_mu 5.143
_exptl_absorpt_correction_T_max 0.663
_exptl_absorpt_correction_T_min 0.604
_exptl_absorpt_correction_type multi-scan
_exptl_absorpt_process_details 'SADABS (Sheldrick, 1996)'
_exptl_crystal_colour Light-blue
_exptl_crystal_density_diffrn 2.304
_exptl_crystal_density_method 'not measured'
_exptl_crystal_description Prism
_exptl_crystal_F_000 899
_exptl_crystal_size_max 0.1000
_exptl_crystal_size_mid 0.1000
_exptl_crystal_size_min 0.0800
_refine_diff_density_max 3.330
_refine_diff_density_min -1.699
_refine_diff_density_rms 0.334
_refine_ls_extinction_coef 0.0071(6)
_refine_ls_extinction_expression Fc^*^=kFc[1+0.001xFc^2^\l^3^/sin(2\q)]^-1/4^
_refine_ls_extinction_method SHELXL
_refine_ls_goodness_of_fit_ref 1.122
_refine_ls_hydrogen_treatment constr
_refine_ls_matrix_type full
_refine_ls_number_parameters 395
_refine_ls_number_reflns 5934
_refine_ls_number_restraints 0
_refine_ls_restrained_S_all 1.122
_refine_ls_R_factor_all 0.0757
_refine_ls_R_factor_gt 0.0622
_refine_ls_shift/su_max 0.000
_refine_ls_shift/su_mean 0.000
_refine_ls_structure_factor_coef Fsqd
_refine_ls_weighting_details 'calc w=1/[\s^2^(Fo^2^)+(0.0688P)^2^+5.5775P] where P=(Fo^2^+2Fc^2^)/3'
_refine_ls_weighting_scheme calc
_refine_ls_wR_factor_gt 0.1521
_refine_ls_wR_factor_ref 0.1686
_reflns_number_gt 4939
_reflns_number_total 5934
_reflns_threshold_expression >2sigma(I)
_cod_data_source_file c0ce00800a.txt
_cod_data_source_block 1_776571
_cod_depositor_comments
;
The following automatic conversions were performed:
'_symmetry_cell_setting' value 'Triclinic' changed to 'triclinic'
according to '/home/saulius/struct/CIF-dictionaries/cif_core.dic'
dictionary named 'cif_core.dic' version 2.4.1 from
2010-06-29.

'_exptl_absorpt_correction_type' value 'Multi-scan' changed
to 'multi-scan' according to
'/home/saulius/struct/CIF-dictionaries/cif_core.dic' dictionary named
'cif_core.dic' version 2.4.1 from 2010-06-29.

Automatic conversion script
Id: cif_fix_enum 1555 2011-01-17 13:19:09Z saulius 
;
_cod_original_sg_symbol_H-M P-1
_cod_original_formula_sum 'C20 H16 Cu0.50 Eu2 N3 O17 S'
_cod_database_code 7205795

loop_
_symmetry_equiv_pos_as_xyz
'x, y, z'
'-x, -y, -z'

loop_
_atom_site_label
_atom_site_type_symbol
_atom_site_fract_x
_atom_site_fract_y
_atom_site_fract_z
_atom_site_U_iso_or_equiv
_atom_site_adp_type
_atom_site_occupancy
_atom_site_symmetry_multiplicity
_atom_site_calc_flag
_atom_site_refinement_flags
_atom_site_disorder_assembly
_atom_site_disorder_group
Eu1 Eu 0.98382(5) 0.61394(4) 0.13151(4) 0.02244(18) Uani 1 1 d . . .
Eu2 Eu 0.60126(5) 0.40141(4) 0.18883(4) 0.02422(19) Uani 1 1 d . . .
Cu Cu 0.5000 0.0000 0.5000 0.0407(5) Uani 1 2 d S . .
S S 0.7524(2) 0.6594(2) 0.0314(2) 0.0252(5) Uani 1 1 d . . .
O1 O 0.8603(7) 0.7218(6) 0.3104(6) 0.0313(15) Uani 1 1 d . . .
O2 O 0.7583(9) 0.8988(8) 0.4175(7) 0.055(2) Uani 1 1 d . . .
O3 O 1.1602(6) 0.6875(6) -0.0352(5) 0.0269(14) Uani 1 1 d . . .
O4 O 1.2839(8) 0.8298(7) -0.1277(6) 0.0430(19) Uani 1 1 d . . .
O5 O 1.2039(7) 0.5986(7) 0.1607(6) 0.0311(16) Uani 1 1 d . . .
O6 O 1.3653(7) 0.4982(7) 0.2193(6) 0.0386(18) Uani 1 1 d . . .
O7 O 0.7979(7) 0.4847(6) 0.2204(5) 0.0274(14) Uani 1 1 d . . .
O8 O 0.7231(7) 0.3235(7) 0.3156(6) 0.0407(19) Uani 1 1 d . . .
O9 O 0.8933(7) 0.5713(6) -0.0174(5) 0.0275(14) Uani 1 1 d . . .
O10 O 0.7688(7) 0.7372(7) 0.1160(6) 0.0332(16) Uani 1 1 d . . .
O11 O 0.6423(7) 0.5820(6) 0.0845(6) 0.0312(16) Uani 1 1 d . . .
O12 O 0.7221(8) 0.7287(7) -0.0540(6) 0.0348(17) Uani 1 1 d . . .
O13 O 0.4907(8) 0.5300(8) 0.3637(6) 0.0401(18) Uani 1 1 d . . .
H13A H 0.4865 0.5368 0.3000 0.048 Uiso 1 1 d R . .
H13B H 0.4179 0.5756 0.4105 0.048 Uiso 1 1 d R . .
O14 O 0.5655(7) 0.3460(7) 0.0219(6) 0.0372(18) Uani 1 1 d . . .
H14A H 0.6422 0.3114 -0.0293 0.045 Uiso 1 1 d R . .
H14B H 0.4990 0.3383 0.0022 0.045 Uiso 1 1 d R . .
O15 O 0.4610(7) 0.2587(7) 0.2928(6) 0.0356(16) Uani 1 1 d . . .
O16 O 0.5176(8) 0.1544(7) 0.4233(6) 0.0393(18) Uani 1 1 d . . .
O17 O 0.6384(9) 0.6212(7) 0.4611(6) 0.0433(19) Uani 1 1 d . . .
H17B H 0.6014 0.6946 0.4893 0.052 Uiso 1 1 d R . .
H17C H 0.7137 0.6257 0.4048 0.052 Uiso 1 1 d R . .
N1 N 1.0152(8) 0.8371(7) 0.1425(6) 0.0260(17) Uani 1 1 d . . .
N2 N 1.0205(8) 0.4582(8) 0.2729(7) 0.0287(18) Uani 1 1 d . . .
N3 N 0.4560(10) -0.0512(9) 0.3725(8) 0.039(2) Uani 1 1 d . . .
C1 C 0.9358(11) 0.9087(11) 0.2372(8) 0.035(2) Uani 1 1 d . . .
C2 C 0.9448(13) 1.0324(10) 0.2440(9) 0.041(3) Uani 1 1 d . . .
H2A H 0.8849 1.0817 0.3073 0.050 Uiso 1 1 calc R . .
C3 C 1.0417(14) 1.0827(12) 0.1579(10) 0.049(3) Uani 1 1 d . . .
H3A H 1.0526 1.1646 0.1649 0.058 Uiso 1 1 calc R . .
C4 C 1.1259(12) 1.0102(10) 0.0579(9) 0.037(2) Uani 1 1 d . . .
H4A H 1.1903 1.0433 -0.0028 0.045 Uiso 1 1 calc R . .
C5 C 1.1076(9) 0.8875(9) 0.0550(8) 0.025(2) Uani 1 1 d . . .
C6 C 0.8402(11) 0.8395(10) 0.3309(8) 0.033(2) Uani 1 1 d . . .
C7 C 1.1898(11) 0.7985(10) -0.0438(8) 0.032(2) Uani 1 1 d . . .
C8 C 1.1349(10) 0.4502(10) 0.2982(8) 0.030(2) Uani 1 1 d . . .
C9 C 1.1464(11) 0.3813(12) 0.3851(9) 0.039(3) Uani 1 1 d . . .
H9A H 1.2257 0.3777 0.4011 0.047 Uiso 1 1 calc R . .
C10 C 1.0403(12) 0.3173(13) 0.4492(10) 0.046(3) Uani 1 1 d . . .
H10A H 1.0440 0.2753 0.5111 0.055 Uiso 1 1 calc R . .
C11 C 0.9278(12) 0.3185(12) 0.4168(10) 0.045(3) Uani 1 1 d . . .
H11A H 0.8595 0.2703 0.4527 0.054 Uiso 1 1 calc R . .
C12 C 0.9190(10) 0.3926(10) 0.3305(7) 0.026(2) Uani 1 1 d . . .
C13 C 1.2448(10) 0.5205(9) 0.2207(7) 0.027(2) Uani 1 1 d . . .
C14 C 0.8066(11) 0.3977(10) 0.2888(8) 0.028(2) Uani 1 1 d . . .
C15 C 0.4509(12) 0.0417(11) 0.3043(10) 0.039(3) Uani 1 1 d . . .
C16 C 0.4183(16) 0.0312(14) 0.2127(11) 0.061(4) Uani 1 1 d . . .
H16A H 0.4122 0.0989 0.1692 0.074 Uiso 1 1 calc R . .
C17 C 0.3944(16) -0.0858(13) 0.1870(13) 0.062(4) Uani 1 1 d . . .
H17A H 0.3761 -0.0975 0.1241 0.075 Uiso 1 1 calc R . .
C18 C 0.3986(15) -0.1829(13) 0.2570(13) 0.061(4) Uani 1 1 d . . .
H18A H 0.3823 -0.2602 0.2418 0.073 Uiso 1 1 calc R . .
C19 C 0.4277(15) -0.1632(12) 0.3512(12) 0.057(4) Uani 1 1 d . . .
H19A H 0.4277 -0.2273 0.3996 0.069 Uiso 1 1 calc R . .
C20 C 0.4791(11) 0.1612(10) 0.3399(8) 0.032(2) Uani 1 1 d . . .

loop_
_atom_site_aniso_label
_atom_site_aniso_U_11
_atom_site_aniso_U_22
_atom_site_aniso_U_33
_atom_site_aniso_U_23
_atom_site_aniso_U_13
_atom_site_aniso_U_12
Eu1 0.0204(3) 0.0240(3) 0.0244(3) 0.00294(19) -0.0097(2) -0.0062(2)
Eu2 0.0206(3) 0.0275(3) 0.0263(3) 0.0047(2) -0.0104(2) -0.0066(2)
Cu 0.0441(11) 0.0457(12) 0.0352(10) 0.0035(9) -0.0149(9) -0.0176(10)
S 0.0216(11) 0.0254(12) 0.0322(13) 0.0055(10) -0.0136(10) -0.0066(9)
O1 0.037(4) 0.026(4) 0.028(4) 0.000(3) -0.010(3) -0.007(3)
O2 0.054(5) 0.049(5) 0.040(5) -0.010(4) 0.004(4) -0.004(4)
O3 0.022(3) 0.028(4) 0.028(3) 0.000(3) -0.006(3) -0.008(3)
O4 0.041(4) 0.039(5) 0.042(5) 0.008(4) -0.005(4) -0.018(4)
O5 0.020(3) 0.043(4) 0.034(4) 0.007(3) -0.013(3) -0.008(3)
O6 0.024(4) 0.048(5) 0.054(5) 0.015(4) -0.022(4) -0.018(3)
O7 0.020(3) 0.034(4) 0.033(4) 0.005(3) -0.015(3) -0.006(3)
O8 0.033(4) 0.050(5) 0.049(5) 0.021(4) -0.020(4) -0.024(4)
O9 0.025(3) 0.027(4) 0.031(4) -0.004(3) -0.011(3) -0.005(3)
O10 0.030(4) 0.033(4) 0.041(4) -0.005(3) -0.018(3) -0.005(3)
O11 0.019(3) 0.029(4) 0.045(4) 0.006(3) -0.012(3) -0.005(3)
O12 0.041(4) 0.037(4) 0.030(4) 0.012(3) -0.019(3) -0.004(3)
O13 0.029(4) 0.055(5) 0.031(4) -0.008(4) -0.007(3) -0.006(4)
O14 0.026(4) 0.055(5) 0.033(4) 0.000(3) -0.014(3) -0.007(3)
O15 0.030(4) 0.033(4) 0.037(4) 0.003(3) -0.006(3) -0.005(3)
O16 0.040(4) 0.035(4) 0.044(5) -0.005(3) -0.017(4) -0.007(4)
O17 0.052(5) 0.036(4) 0.038(4) -0.003(3) -0.009(4) -0.015(4)
N1 0.023(4) 0.025(4) 0.028(4) 0.000(3) -0.007(3) -0.006(3)
N2 0.024(4) 0.036(5) 0.031(4) 0.000(4) -0.015(4) -0.010(4)
N3 0.037(5) 0.034(5) 0.049(6) 0.000(4) -0.018(4) -0.011(4)
C1 0.032(5) 0.042(6) 0.026(5) -0.002(4) -0.004(4) -0.012(5)
C2 0.050(7) 0.029(6) 0.034(6) -0.006(5) -0.004(5) -0.007(5)
C3 0.061(8) 0.037(7) 0.050(7) -0.005(5) -0.021(6) -0.014(6)
C4 0.036(6) 0.036(6) 0.040(6) 0.009(5) -0.013(5) -0.011(5)
C5 0.022(4) 0.030(5) 0.023(5) 0.008(4) -0.009(4) -0.005(4)
C6 0.035(6) 0.035(6) 0.026(5) 0.002(4) -0.009(5) -0.007(5)
C7 0.035(6) 0.032(6) 0.035(6) 0.013(4) -0.017(5) -0.012(5)
C8 0.022(5) 0.042(6) 0.029(5) -0.004(4) -0.015(4) -0.004(4)
C9 0.024(5) 0.063(8) 0.035(6) 0.009(5) -0.018(5) -0.008(5)
C10 0.033(6) 0.069(9) 0.042(7) 0.029(6) -0.020(5) -0.018(6)
C11 0.037(6) 0.060(8) 0.052(7) 0.023(6) -0.025(6) -0.029(6)
C12 0.024(5) 0.036(6) 0.014(4) -0.003(4) -0.002(4) -0.005(4)
C13 0.031(5) 0.036(6) 0.015(4) -0.002(4) -0.009(4) -0.013(4)
C14 0.033(5) 0.035(6) 0.025(5) 0.007(4) -0.017(4) -0.013(4)
C15 0.038(6) 0.037(6) 0.044(6) 0.016(5) -0.019(5) -0.008(5)
C16 0.084(11) 0.060(9) 0.051(8) 0.006(7) -0.037(8) -0.017(8)
C17 0.081(10) 0.047(8) 0.075(10) 0.001(7) -0.052(9) -0.004(7)
C18 0.064(9) 0.040(8) 0.089(11) -0.010(7) -0.040(8) -0.007(7)
C19 0.064(9) 0.038(7) 0.082(10) -0.008(7) -0.039(8) -0.015(6)
C20 0.028(5) 0.039(6) 0.023(5) 0.008(4) -0.002(4) -0.008(5)

loop_
_atom_type_symbol
_atom_type_description
_atom_type_scat_dispersion_real
_atom_type_scat_dispersion_imag
_atom_type_scat_source
C C 0.0033 0.0016 'International Tables Vol C Tables 4.2.6.8 and 6.1.1.4'
N N 0.0061 0.0033 'International Tables Vol C Tables 4.2.6.8 and 6.1.1.4'
O O 0.0106 0.0060 'International Tables Vol C Tables 4.2.6.8 and 6.1.1.4'
Cu Cu 0.3201 1.2651 'International Tables Vol C Tables 4.2.6.8 and 6.1.1.4'
Eu Eu -0.1578 3.6682 'International Tables Vol C Tables 4.2.6.8 and 6.1.1.4'
S S 0.1246 0.1234 'International Tables Vol C Tables 4.2.6.8 and 6.1.1.4'
H H 0.0000 0.0000 'International Tables Vol C Tables 4.2.6.8 and 6.1.1.4'

loop_
_geom_angle_atom_site_label_1
_geom_angle_atom_site_label_2
_geom_angle_atom_site_label_3
_geom_angle
_geom_angle_site_symmetry_1
_geom_angle_site_symmetry_3
_geom_angle_publ_flag
O9 Eu1 O1 151.5(2) 2_765 . ?
O9 Eu1 O3 75.9(2) 2_765 . ?
O1 Eu1 O3 126.9(2) . . ?
O9 Eu1 O5 82.7(2) 2_765 . ?
O1 Eu1 O5 88.8(2) . . ?
O3 Eu1 O5 71.7(2) . . ?
O9 Eu1 O7 83.4(2) 2_765 . ?
O1 Eu1 O7 79.7(2) . . ?
O3 Eu1 O7 151.1(2) . . ?
O5 Eu1 O7 125.8(2) . . ?
O9 Eu1 O10 120.9(2) 2_765 . ?
O1 Eu1 O10 76.6(2) . . ?
O3 Eu1 O10 97.9(2) . . ?
O5 Eu1 O10 151.8(2) . . ?
O7 Eu1 O10 75.7(2) . . ?
O9 Eu1 N1 138.1(2) 2_765 . ?
O1 Eu1 N1 63.9(2) . . ?
O3 Eu1 N1 63.5(2) . . ?
O5 Eu1 N1 75.4(2) . . ?
O7 Eu1 N1 138.2(2) . . ?
O10 Eu1 N1 76.5(2) . . ?
O9 Eu1 O9 65.7(3) 2_765 . ?
O1 Eu1 O9 129.5(2) . . ?
O3 Eu1 O9 79.1(2) . . ?
O5 Eu1 O9 141.3(2) . . ?
O7 Eu1 O9 74.0(2) . . ?
O10 Eu1 O9 55.6(2) . . ?
N1 Eu1 O9 113.4(2) . . ?
O9 Eu1 N2 77.3(3) 2_765 . ?
O1 Eu1 N2 74.6(3) . . ?
O3 Eu1 N2 129.3(2) . . ?
O5 Eu1 N2 62.8(2) . . ?
O7 Eu1 N2 63.0(2) . . ?
O10 Eu1 N2 132.9(2) . . ?
N1 Eu1 N2 120.7(3) . . ?
O9 Eu1 N2 125.6(2) . . ?
O9 Eu1 S 93.32(16) 2_765 . ?
O1 Eu1 S 101.37(18) . . ?
O3 Eu1 S 92.73(16) . . ?
O5 Eu1 S 164.42(16) . . ?
O7 Eu1 S 68.29(15) . . ?
O10 Eu1 S 27.62(16) . . ?
N1 Eu1 S 98.32(18) . . ?
O9 Eu1 S 28.65(16) . . ?
N2 Eu1 S 131.12(17) . . ?
O9 Eu1 Eu1 34.11(15) 2_765 2_765 ?
O1 Eu1 Eu1 153.69(16) . 2_765 ?
O3 Eu1 Eu1 75.13(15) . 2_765 ?
O5 Eu1 Eu1 114.07(17) . 2_765 ?
O7 Eu1 Eu1 76.37(16) . 2_765 ?
O10 Eu1 Eu1 86.99(16) . 2_765 ?
N1 Eu1 Eu1 132.26(18) . 2_765 ?
O9 Eu1 Eu1 31.58(15) . 2_765 ?
N2 Eu1 Eu1 103.42(19) . 2_765 ?
S Eu1 Eu1 59.55(5) . 2_765 ?
O15 Eu2 O11 154.2(2) . . ?
O15 Eu2 O6 75.5(2) . 1_455 ?
O11 Eu2 O6 79.0(2) . 1_455 ?
O15 Eu2 O14 90.8(2) . . ?
O11 Eu2 O14 78.2(2) . . ?
O6 Eu2 O14 74.1(3) 1_455 . ?
O15 Eu2 O13 84.0(3) . . ?
O11 Eu2 O13 90.6(3) . . ?
O6 Eu2 O13 68.9(3) 1_455 . ?
O14 Eu2 O13 142.7(3) . . ?
O15 Eu2 O8 78.4(2) . . ?
O11 Eu2 O8 123.6(2) . . ?
O6 Eu2 O8 134.0(3) 1_455 . ?
O14 Eu2 O8 143.5(3) . . ?
O13 Eu2 O8 71.3(3) . . ?
O15 Eu2 O3 117.5(2) . 2_765 ?
O11 Eu2 O3 81.1(2) . 2_765 ?
O6 Eu2 O3 142.6(2) 1_455 2_765 ?
O14 Eu2 O3 71.0(2) . 2_765 ?
O13 Eu2 O3 142.8(2) . 2_765 ?
O8 Eu2 O3 83.2(2) . 2_765 ?
O15 Eu2 O7 129.0(2) . . ?
O11 Eu2 O7 72.4(2) . . ?
O6 Eu2 O7 131.3(2) 1_455 . ?
O14 Eu2 O7 133.9(2) . . ?
O13 Eu2 O7 72.9(2) . . ?
O8 Eu2 O7 51.4(2) . . ?
O3 Eu2 O7 70.1(2) 2_765 . ?
O15 Eu2 O4 66.6(2) . 2_765 ?
O11 Eu2 O4 129.0(2) . 2_765 ?
O6 Eu2 O4 127.0(2) 1_455 2_765 ?
O14 Eu2 O4 71.0(3) . 2_765 ?
O13 Eu2 O4 137.2(3) . 2_765 ?
O8 Eu2 O4 72.8(3) . 2_765 ?
O3 Eu2 O4 51.0(2) 2_765 2_765 ?
O7 Eu2 O4 101.5(2) . 2_765 ?
O15 Eu2 C7 91.5(3) . 2_765 ?
O11 Eu2 C7 104.3(3) . 2_765 ?
O6 Eu2 C7 136.4(3) 1_455 2_765 ?
O14 Eu2 C7 64.5(3) . 2_765 ?
O13 Eu2 C7 152.2(3) . 2_765 ?
O8 Eu2 C7 80.9(3) . 2_765 ?
O3 Eu2 C7 26.4(2) 2_765 2_765 ?
O7 Eu2 C7 89.3(2) . 2_765 ?
O4 Eu2 C7 25.3(2) 2_765 2_765 ?
O15 Eu2 C14 103.2(3) . . ?
O11 Eu2 C14 98.8(2) . . ?
O6 Eu2 C14 139.9(3) 1_455 . ?
O14 Eu2 C14 145.4(3) . . ?
O13 Eu2 C14 71.1(3) . . ?
O8 Eu2 C14 25.0(2) . . ?
O3 Eu2 C14 74.4(3) 2_765 . ?
O7 Eu2 C14 26.5(2) . . ?
O4 Eu2 C14 85.6(3) 2_765 . ?
C7 Eu2 C14 83.4(3) 2_765 . ?
O15 Eu2 H13A 91.2 . . ?
O11 Eu2 H13A 77.3 . . ?
O6 Eu2 H13A 54.7 1_455 . ?
O14 Eu2 H13A 126.2 . . ?
O13 Eu2 H13A 18.1 . . ?
O8 Eu2 H13A 89.1 . . ?
O3 Eu2 H13A 147.8 2_765 . ?
O7 Eu2 H13A 80.7 . . ?
O4 Eu2 H13A 153.3 2_765 . ?
C7 Eu2 H13A 168.9 2_765 . ?
C14 Eu2 H13A 85.5 . . ?
O16 Cu O16 180.0(5) . 2_656 ?
O16 Cu N3 82.7(3) . . ?
O16 Cu N3 97.3(3) 2_656 . ?
O16 Cu N3 97.3(3) . 2_656 ?
O16 Cu N3 82.7(3) 2_656 2_656 ?
N3 Cu N3 180.000(1) . 2_656 ?
O12 S O11 108.8(4) . . ?
O12 S O10 114.4(4) . . ?
O11 S O10 111.4(4) . . ?
O12 S O9 111.3(4) . . ?
O11 S O9 107.4(4) . . ?
O10 S O9 103.2(4) . . ?
O12 S Eu1 139.6(3) . . ?
O11 S Eu1 111.4(3) . . ?
O10 S Eu1 51.2(3) . . ?
O9 S Eu1 53.6(2) . . ?
C6 O1 Eu1 126.5(6) . . ?
C7 O3 Eu1 124.6(6) . . ?
C7 O3 Eu2 91.9(6) . 2_765 ?
Eu1 O3 Eu2 137.8(3) . 2_765 ?
C7 O4 Eu2 91.4(7) . 2_765 ?
C13 O5 Eu1 125.9(6) . . ?
C13 O6 Eu2 163.6(7) . 1_655 ?
C14 O7 Eu1 123.4(5) . . ?
C14 O7 Eu2 92.1(5) . . ?
Eu1 O7 Eu2 141.3(3) . . ?
C14 O8 Eu2 96.2(6) . . ?
S O9 Eu1 144.2(4) . 2_765 ?
S O9 Eu1 97.7(3) . . ?
Eu1 O9 Eu1 114.3(3) 2_765 . ?
S O10 Eu1 101.2(4) . . ?
S O11 Eu2 141.6(4) . . ?
Eu2 O13 H13A 46.0 . . ?
Eu2 O13 H13B 148.5 . . ?
H13A O13 H13B 107.7 . . ?
Eu2 O14 H14A 111.3 . . ?
Eu2 O14 H14B 139.8 . . ?
H14A O14 H14B 107.7 . . ?
C20 O15 Eu2 136.4(7) . . ?
C20 O16 Cu 114.9(7) . . ?
H17B O17 H17C 107.7 . . ?
C5 N1 C1 119.3(9) . . ?
C5 N1 Eu1 121.3(6) . . ?
C1 N1 Eu1 119.4(6) . . ?
C12 N2 C8 119.3(8) . . ?
C12 N2 Eu1 120.0(6) . . ?
C8 N2 Eu1 120.4(6) . . ?
C15 N3 C19 118.9(11) . . ?
C15 N3 Cu 112.5(7) . . ?
C19 N3 Cu 128.5(9) . . ?
N1 C1 C2 120.9(9) . . ?
N1 C1 C6 114.1(9) . . ?
C2 C1 C6 124.9(10) . . ?
C3 C2 C1 120.1(10) . . ?
C3 C2 H2A 120.0 . . ?
C1 C2 H2A 120.0 . . ?
C2 C3 C4 120.0(11) . . ?
C2 C3 H3A 120.0 . . ?
C4 C3 H3A 120.0 . . ?
C5 C4 C3 116.8(10) . . ?
C5 C4 H4A 121.6 . . ?
C3 C4 H4A 121.6 . . ?
N1 C5 C4 122.7(9) . . ?
N1 C5 C7 114.1(8) . . ?
C4 C5 C7 123.3(9) . . ?
O2 C6 O1 127.3(10) . . ?
O2 C6 C1 118.5(10) . . ?
O1 C6 C1 114.1(9) . . ?
O4 C7 O3 122.3(10) . . ?
O4 C7 C5 121.2(9) . . ?
O3 C7 C5 116.5(8) . . ?
O4 C7 Eu2 63.3(6) . 2_765 ?
O3 C7 Eu2 61.7(5) . 2_765 ?
C5 C7 Eu2 161.1(7) . 2_765 ?
N2 C8 C9 121.3(9) . . ?
N2 C8 C13 113.2(8) . . ?
C9 C8 C13 125.5(8) . . ?
C8 C9 C10 120.6(9) . . ?
C8 C9 H9A 119.7 . . ?
C10 C9 H9A 119.7 . . ?
C9 C10 C11 117.4(10) . . ?
C9 C10 H10A 121.3 . . ?
C11 C10 H10A 121.3 . . ?
C12 C11 C10 119.5(9) . . ?
C12 C11 H11A 120.3 . . ?
C10 C11 H11A 120.3 . . ?
N2 C12 C11 121.5(9) . . ?
N2 C12 C14 114.9(8) . . ?
C11 C12 C14 123.4(9) . . ?
O6 C13 O5 125.3(9) . . ?
O6 C13 C8 118.9(8) . . ?
O5 C13 C8 115.9(8) . . ?
O8 C14 O7 120.1(8) . . ?
O8 C14 C12 122.9(9) . . ?
O7 C14 C12 117.0(8) . . ?
O8 C14 Eu2 58.8(5) . . ?
O7 C14 Eu2 61.5(4) . . ?
C12 C14 Eu2 175.5(7) . . ?
N3 C15 C16 123.7(11) . . ?
N3 C15 C20 113.4(9) . . ?
C16 C15 C20 122.9(11) . . ?
C15 C16 C17 118.0(13) . . ?
C15 C16 H16A 121.0 . . ?
C17 C16 H16A 121.0 . . ?
C18 C17 C16 119.1(13) . . ?
C18 C17 H17A 120.4 . . ?
C16 C17 H17A 120.4 . . ?
C17 C18 C19 119.4(12) . . ?
C17 C18 H18A 120.3 . . ?
C19 C18 H18A 120.3 . . ?
N3 C19 C18 120.8(13) . . ?
N3 C19 H19A 119.6 . . ?
C18 C19 H19A 119.6 . . ?
O15 C20 O16 123.9(10) . . ?
O15 C20 C15 120.3(9) . . ?
O16 C20 C15 115.7(9) . . ?

loop_
_geom_bond_atom_site_label_1
_geom_bond_atom_site_label_2
_geom_bond_distance
_geom_bond_site_symmetry_2
_geom_bond_publ_flag
Eu1 O9 2.388(7) 2_765 ?
Eu1 O1 2.397(7) . ?
Eu1 O3 2.464(6) . ?
Eu1 O5 2.464(6) . ?
Eu1 O7 2.497(6) . ?
Eu1 O10 2.500(7) . ?
Eu1 N1 2.527(8) . ?
Eu1 O9 2.557(6) . ?
Eu1 N2 2.573(8) . ?
Eu1 S 3.147(3) . ?
Eu1 Eu1 4.155(2) 2_765 ?
Eu2 O15 2.357(7) . ?
Eu2 O11 2.371(7) . ?
Eu2 O6 2.400(7) 1_455 ?
Eu2 O14 2.456(7) . ?
Eu2 O13 2.456(8) . ?
Eu2 O8 2.513(7) . ?
Eu2 O3 2.559(6) 2_765 ?
Eu2 O7 2.568(6) . ?
Eu2 O4 2.597(8) 2_765 ?
Eu2 C7 2.906(11) 2_765 ?
Eu2 C14 2.921(9) . ?
Eu2 H13A 1.9633 . ?
Cu O16 1.937(8) . ?
Cu O16 1.937(8) 2_656 ?
Cu N3 2.006(9) . ?
Cu N3 2.006(9) 2_656 ?
S O12 1.438(7) . ?
S O11 1.486(6) . ?
S O10 1.487(7) . ?
S O9 1.522(7) . ?
O1 C6 1.282(12) . ?
O2 C6 1.231(13) . ?
O3 C7 1.293(11) . ?
O3 Eu2 2.559(6) 2_765 ?
O4 C7 1.241(12) . ?
O4 Eu2 2.597(8) 2_765 ?
O5 C13 1.276(11) . ?
O6 C13 1.240(11) . ?
O6 Eu2 2.400(7) 1_655 ?
O7 C14 1.303(11) . ?
O8 C14 1.240(11) . ?
O9 Eu1 2.388(7) 2_765 ?
O13 H13A 0.8500 . ?
O13 H13B 0.8500 . ?
O14 H14A 0.8500 . ?
O14 H14B 0.8500 . ?
O15 C20 1.238(12) . ?
O16 C20 1.299(12) . ?
O17 H17B 0.8501 . ?
O17 H17C 0.8500 . ?
N1 C5 1.352(11) . ?
N1 C1 1.358(13) . ?
N2 C12 1.349(12) . ?
N2 C8 1.355(11) . ?
N3 C15 1.341(14) . ?
N3 C19 1.365(14) . ?
C1 C2 1.376(15) . ?
C1 C6 1.525(14) . ?
C2 C3 1.365(16) . ?
C2 H2A 0.9300 . ?
C3 C4 1.419(16) . ?
C3 H3A 0.9300 . ?
C4 C5 1.387(14) . ?
C4 H4A 0.9300 . ?
C5 C7 1.498(15) . ?
C7 Eu2 2.906(11) 2_765 ?
C8 C9 1.378(14) . ?
C8 C13 1.514(13) . ?
C9 C10 1.391(15) . ?
C9 H9A 0.9300 . ?
C10 C11 1.400(14) . ?
C10 H10A 0.9300 . ?
C11 C12 1.394(14) . ?
C11 H11A 0.9300 . ?
C12 C14 1.473(13) . ?
C15 C16 1.377(17) . ?
C15 C20 1.507(16) . ?
C16 C17 1.415(19) . ?
C16 H16A 0.9300 . ?
C17 C18 1.388(19) . ?
C17 H17A 0.9300 . ?
C18 C19 1.408(19) . ?
C18 H18A 0.9300 . ?
C19 H19A 0.9300 . ?

loop_
_geom_hbond_atom_site_label_D
_geom_hbond_atom_site_label_H
_geom_hbond_atom_site_label_A
_geom_hbond_distance_DH
_geom_hbond_distance_HA
_geom_hbond_distance_DA
_geom_hbond_angle_DHA
_geom_hbond_site_symmetry_A
O13 H13A O6 0.85 2.04 2.747(10) 139.9 1_455
O14 H14A O5 0.85 2.19 2.795(10) 127.8 2_765
O14 H14B O11 0.85 2.25 3.007(9) 148.3 2_665
O14 H14B O12 0.85 2.39 3.130(10) 145.9 2_665
O14 H14B S 0.85 2.84 3.678(7) 170.1 2_665
O17 H17B O16 0.85 1.96 2.794(11) 167.2 2_666
O17 H17C O1 0.85 2.00 2.771(10) 150.9 .
O17 H17C O7 0.85 2.64 3.181(10) 122.6 .
